data_7131474
loop_
_publ_author_name
'Mattila, Milla'
'Rissanen, Kari'
'Ward, Jas S.'

_publ_section_title
;
 Chiral carbonyl hypoiodites.
;
_journal_issue 31
_journal_name_full 'Chemical communications (Cambridge, England)'
_journal_page_first 4648
_journal_page_last 4651
_journal_paper_doi 10.1039/d3cc00259d
_journal_volume 59
_journal_year 2023
_chemical_absolute_configuration ad
_chemical_formula_moiety '0.8(C22 H24 I N3 O4), 0.2(C22 H22 I N3 O5)'
_chemical_formula_sum 'C22 H23.6 I N3 O4.2'
_chemical_formula_weight 524.14
_space_group_crystal_system triclinic
_space_group_IT_number 1
_space_group_name_Hall 'P 1'
_space_group_name_H-M_alt 'P 1'
_atom_sites_solution_hydrogens geom
_atom_sites_solution_primary dual
_audit_creation_date 2023-03-21
_audit_creation_method
;
Olex2 1.2
(compiled 2018.05.29 svn.r3508 for OlexSys, GUI svn.r5506)
;
_audit_update_record
;
2023-03-21 deposited with the CCDC.	2023-03-24 downloaded from the CCDC.
;
_cell_angle_alpha 88.532(2)
_cell_angle_beta 83.279(2)
_cell_angle_gamma 84.899(2)
_cell_formula_units_Z 2
_cell_length_a 7.8221(2)
_cell_length_b 8.3335(2)
_cell_length_c 16.8477(3)
_cell_measurement_reflns_used 16105
_cell_measurement_temperature 120.01(10)
_cell_measurement_theta_max 76.4210
_cell_measurement_theta_min 2.6130
_cell_volume 1086.23(4)
_computing_cell_refinement 'CrysAlisPro 1.171.40.84a (Rigaku OD, 2020)'
_computing_data_collection 'CrysAlisPro 1.171.40.84a (Rigaku OD, 2020)'
_computing_data_reduction 'CrysAlisPro 1.171.40.84a (Rigaku OD, 2020)'
_computing_molecular_graphics 'Olex2 (Dolomanov et al., 2009)'
_computing_publication_material 'Olex2 (Dolomanov et al., 2009)'
_computing_structure_refinement 'ShelXL (Sheldrick, 2015)'
_computing_structure_solution 'ShelXT (Sheldrick, 2015)'
_diffrn_ambient_environment N~2~
_diffrn_ambient_temperature 120.01(10)
_diffrn_detector 'CCD plate'
_diffrn_detector_area_resol_mean 5.1947
_diffrn_detector_type Atlas
_diffrn_measured_fraction_theta_full 0.997
_diffrn_measured_fraction_theta_max 0.995
_diffrn_measurement_details
;
List of Runs (angles in degrees, time in seconds):

  # Type    Start    End  Width  t~exp~   \w     \q     \k     \f   Frames
#--------------------------------------------------------------------------
  1  \w      8.00  33.00   1.00    1.00    --   42.00  82.00 -13.85   25
  2  \w   -116.00 -66.00   1.00    1.00    --  -42.17 -37.00   0.00   50
  3  \w    -60.00 -24.00   1.00    1.00    --  -42.17 -37.00   0.00   36
  4  \w     10.00  35.00   1.00    1.00    --   42.17  75.00-156.67   25
  5  \w     68.00 110.00   1.00    1.00    --   42.17  57.00  90.00   42
  6  \w     28.00  94.00   1.00    1.00    --   42.17-125.00 -90.00   66
  7  \w     42.00  91.00   1.00    1.00    --   42.17-125.00  60.00   49
  8  \w     14.00  43.00   1.00    1.00    --   42.17  57.00  90.00   29
  9  \w    -29.00  82.00   1.00    1.00    --   42.17 -19.00 -30.00  111
 10  \w     15.00  41.00   1.00    1.00    --   46.00  76.00 -62.66   26
 11  \w     16.00  42.00   1.00    1.00    --   50.00  81.00  52.31   26
 12  \w     16.00  41.00   1.00    1.00    --   50.00  82.00-158.17   25
 13  \w     16.00  41.00   1.00    1.00    --   50.00  82.00 107.83   25
 14  \w     35.00  61.00   1.00    1.00    --   62.00  58.00  81.60   26
 15  \w     30.00  64.00   1.00    1.00    --   62.00  74.00  16.04   34
 16  \w     98.00 134.00   1.00    1.00    --   62.00  74.00  16.04   36
 17  \w     35.00  61.00   1.00    1.00    --   66.00  72.00-156.31   26
 18  \w     94.00 141.00   1.00    1.00    --   66.00  74.00  91.80   47
 19  \w     36.00  62.00   1.00    1.00    --   66.00  74.00  91.80   26
 20  \w    120.00 145.00   1.00    1.00    --   70.00  74.00 -57.23   25
 21  \w     38.00  73.00   1.00    1.00    --   70.00  74.00 -57.23   35
 22  \w     87.00 145.00   1.00    1.00    --   70.00  74.00 -83.33   58
 23  \w     39.00  67.00   1.00    1.00    --   70.00  74.00 -83.33   28
 24  \w     40.00  76.00   1.00    1.00    --   70.00  72.00 -32.41   36
 25  \w     38.00  68.00   1.00    1.00    --   70.00  73.00-129.24   30
 26  \w    110.00 136.00   1.00    1.00    --   74.00  73.00 113.52   26
 27  \w     43.00  68.00   1.00    1.00    --   74.00  73.00 113.52   25
 28  \w     42.00  79.00   1.00    1.00    --   74.00  73.00 136.73   37
 29  \w     68.00 101.00   1.00    1.00    --   98.00  65.00 -57.54   33
 30  \w    149.00 174.00   1.00    1.00    --  102.00  60.00-109.22   25
 31  \w     73.00 101.00   1.00    1.00    --  102.00  60.00-109.22   28
 32  \w     88.00 116.00   1.00    1.00    --  112.00  45.00   0.00   28
 33  \w     84.00 110.00   1.00    1.00    --  112.00  61.00  30.00   26
 34  \w     37.00  99.00   1.00    1.00    --  112.00-111.00 -60.00   62
 35  \w     88.00 115.00   1.00    1.00    --  112.00  45.00-180.00   27
 36  \w    135.00 178.00   1.00    1.00    --  112.00  61.00 -30.00   43
 37  \w     83.00 109.00   1.00    1.00    --  112.00  61.00 -30.00   26
 38  \w    124.00 153.00   1.00    1.00    --  112.00  61.00 120.00   29
 39  \w     30.00 107.00   1.00    1.00    --  112.00 -94.00   0.00   77
 40  \w     83.00 119.00   1.00    1.00    --  112.00  61.00 120.00   36
 41  \w    121.00 171.00   1.00    1.00    --  112.00  61.00 -60.00   50
 42  \w     86.00 118.00   1.00    1.00    --  112.00  61.00 -60.00   32
 43  \w     34.00 105.00   1.00    1.00    --  112.00 -94.00  90.00   71
 44  \w     83.00 176.00   1.00    1.00    --  112.00  61.00-180.00   93
 45  \w     41.00 107.00   1.00    1.00    --  112.00-111.00 -30.00   66
 46  \w    115.00 166.00   1.00    1.00    --  112.00  61.00-120.00   51
 47  \w     84.00 112.00   1.00    1.00    --  112.00  61.00-120.00   28
 48  \w     31.00  89.00   1.00    1.00    --  112.00 -94.00-120.00   58
 49  \w    129.00 177.00   1.00    1.00    --  112.00  64.00 140.99   48
 50  \w     44.00 109.00   1.00    1.00    --  112.00-111.00-150.00   65
 51  \w     83.00 161.00   1.00    1.00    --  112.00  61.00-150.00   78
 52  \w     83.00 157.00   1.00    1.00    --  112.00  61.00  60.00   74
 53  \w     82.00 111.00   1.00    1.00    --  112.00  64.00 140.99   29
 54  \w     84.00 178.00   1.00    1.00    --  112.00  61.00  90.00   94
 55  \w    131.00 157.00   1.00    1.00    --  112.00  61.00   0.00   26
 56  \w     83.00 178.00   1.00    1.00    --  112.00  59.00  19.44   95
 57  \w     83.00 118.00   1.00    1.00    --  112.00  61.00   0.00   35
 58  \w    113.00 139.00   1.00    1.00    --  112.00 -61.00   0.00   26
 59  \w     41.00  91.00   1.00    1.00    --  112.00 -61.00   0.00   50
 60  \w     83.00 163.00   1.00    1.00    --  112.00  61.00 -90.00   80
 61  \w    127.00 152.00   1.00    1.00    --  112.00  45.00  60.00   25
 62  \w     38.00  78.00   1.00    1.00    --  112.00 -94.00 150.00   40
 63  \w     56.00 109.00   1.00    1.00    --  112.00-111.00-120.00   53
 64  \w     88.00 115.00   1.00    1.00    --  112.00  45.00  60.00   27
;
_diffrn_measurement_device 'four-circle diffractometer'
_diffrn_measurement_device_type 'SuperNova, Dual, Cu at home/near, Atlas'
_diffrn_measurement_method '\w scans'
_diffrn_orient_matrix_type 'CrysAlisPro convention (1999,Acta A55,543-557)'
_diffrn_orient_matrix_UB_11 -0.0285336000
_diffrn_orient_matrix_UB_12 0.1852126000
_diffrn_orient_matrix_UB_13 0.0022478000
_diffrn_orient_matrix_UB_21 -0.0221909000
_diffrn_orient_matrix_UB_22 0.0049870000
_diffrn_orient_matrix_UB_23 -0.0897143000
_diffrn_orient_matrix_UB_31 -0.1957503000
_diffrn_orient_matrix_UB_32 -0.0112298000
_diffrn_orient_matrix_UB_33 0.0206353000
_diffrn_radiation_monochromator mirror
_diffrn_radiation_probe x-ray
_diffrn_radiation_type CuK\a
_diffrn_radiation_wavelength 1.54184
_diffrn_reflns_av_R_equivalents 0.0245
_diffrn_reflns_av_unetI/netI 0.0283
_diffrn_reflns_Laue_measured_fraction_full 0.997
_diffrn_reflns_Laue_measured_fraction_max 0.995
_diffrn_reflns_limit_h_max 8
_diffrn_reflns_limit_h_min -9
_diffrn_reflns_limit_k_max 10
_diffrn_reflns_limit_k_min -10
_diffrn_reflns_limit_l_max 21
_diffrn_reflns_limit_l_min -21
_diffrn_reflns_number 19075
_diffrn_reflns_point_group_measured_fraction_full 0.947
_diffrn_reflns_point_group_measured_fraction_max 0.934
_diffrn_reflns_theta_full 67.684
_diffrn_reflns_theta_max 74.488
_diffrn_reflns_theta_min 2.641
_diffrn_source 'micro-focus sealed X-ray tube'
_diffrn_source_type 'SuperNova (Cu) X-ray Source'
_exptl_absorpt_coefficient_mu 11.874
_exptl_absorpt_correction_T_max 0.854
_exptl_absorpt_correction_T_min 0.206
_exptl_absorpt_correction_type gaussian
_exptl_absorpt_process_details
;
CrysAlisPro 1.171.40.84a (Rigaku Oxford Diffraction, 2020)
Numerical absorption correction based on gaussian integration over
a multifaceted crystal model
Empirical absorption correction using spherical harmonics,
implemented in SCALE3 ABSPACK scaling algorithm.
;
_exptl_crystal_colour colourless
_exptl_crystal_colour_primary colourless
_exptl_crystal_density_diffrn 1.603
_exptl_crystal_description plate
_exptl_crystal_F_000 526
_exptl_crystal_recrystallization_method 'Re-crystallisation from solvent: dichloromethane/pentane'
_exptl_crystal_size_max 0.201
_exptl_crystal_size_mid 0.193
_exptl_crystal_size_min 0.055
_refine_diff_density_max 0.439
_refine_diff_density_min -0.498
_refine_diff_density_rms 0.057
_refine_ls_abs_structure_details
;
 Flack x determined using 3699 quotients [(I+)-(I-)]/[(I+)+(I-)]
 (Parsons, Flack and Wagner, Acta Cryst. B69 (2013) 249-259).
;
_refine_ls_abs_structure_Flack -0.017(4)
_refine_ls_extinction_method none
_refine_ls_goodness_of_fit_ref 1.046
_refine_ls_hydrogen_treatment constr
_refine_ls_matrix_type full
_refine_ls_number_parameters 563
_refine_ls_number_reflns 8298
_refine_ls_number_restraints 18
_refine_ls_restrained_S_all 1.045
_refine_ls_R_factor_all 0.0242
_refine_ls_R_factor_gt 0.0237
_refine_ls_shift/su_max 0.001
_refine_ls_shift/su_mean 0.000
_refine_ls_structure_factor_coef Fsqd
_refine_ls_weighting_details 'w=1/[\s^2^(Fo^2^)+(0.0329P)^2^+0.6396P] where P=(Fo^2^+2Fc^2^)/3'
_refine_ls_weighting_scheme calc
_refine_ls_wR_factor_gt 0.0606
_refine_ls_wR_factor_ref 0.0614
_reflns_Friedel_coverage 0.878
_reflns_Friedel_fraction_full 0.898
_reflns_Friedel_fraction_max 0.874
_reflns_number_gt 8132
_reflns_number_total 8298
_reflns_threshold_expression 'I > 2\s(I)'
_cod_data_source_file d3cc00259d2.cif
_cod_data_source_block 3b
_cod_depositor_comments 'Adding full bibliography for 7131472--7131475.cif.'
_cod_database_code 7131474
_shelxl_version_number 2014/6
_shelx_space_group_comment
;
The symmetry employed for this shelxl refinement is uniquely defined
by the following loop, which should always be used as a source of
symmetry information in preference to the above space-group names.
They are only intended as comments.
;
_reflns_odcompleteness_completeness 99.48
_reflns_odcompleteness_iscentric 1
_reflns_odcompleteness_theta 74.33
_olex2_refinement_description
;
1. Fixed Uiso
 At 1.2 times of:
  All C(H) groups, All C(H,H) groups
 At 1.5 times of:
  All C(H,H,H) groups
2. Rigid body (RIGU) restrains
3. Others
 Fixed Sof: O12(0.2) O62(0.2) H11A(0.8) H11B(0.8) H61A(0.8) H61B(0.8)
4.a Ternary CH refined with riding coordinates:
 C24(H24), C36(H36), C74(H74), C86(H86)
4.b Secondary CH2 refined with riding coordinates:
 C8(H8A,H8B), C9(H9A,H9B), C10(H10A,H10B), C11(H11A,H11B), C58(H58A,H58B),
 C59(H59A,H59B), C60(H60A,H60B), C61(H61A,H61B)
4.c Aromatic/amide H refined with riding coordinates:
 C2(H2), C3(H3), C5(H5), C6(H6), C28(H28), C29(H29), C30(H30), C31(H31),
 C52(H52), C53(H53), C55(H55), C56(H56), C78(H78), C79(H79), C80(H80), C81(H81)
4.d Idealised Me refined as rotating group:
 C37(H37A,H37B,H37C), C38(H38A,H38B,H38C), C87(H87A,H87B,H87C), C88(H88A,H88B,
 H88C)
;
_ins_header
;
TITL TIO-118_numabs in P1 
REM P1 (#1 in standard setting)
CELL 1.54184   7.822090   8.333541  16.847662  88.5322  83.2788  84.8994
ZERR    2.00   0.000188   0.000172   0.000336   0.0016   0.0018   0.0018
LATT -1
SFAC C H N O I
UNIT 44.00 48.00 6.00 8.00 2.00
TREF
HKLF 4
END
;
_olex2_submission_special_instructions 'No special instructions were received'
_oxdiff_exptl_absorpt_empirical_details
;
Empirical correction (ABSPACK) includes:
- Absorption correction using spherical harmonics
- Frame scaling
;
_oxdiff_exptl_absorpt_empirical_full_max 1.203
_oxdiff_exptl_absorpt_empirical_full_min 0.824

loop_
_space_group_symop_operation_xyz
'x, y, z'

loop_
_atom_site_label
_atom_site_type_symbol
_atom_site_fract_x
_atom_site_fract_y
_atom_site_fract_z
_atom_site_U_iso_or_equiv
_atom_site_adp_type
_atom_site_occupancy
_atom_site_site_symmetry_order
_atom_site_calc_flag
_atom_site_refinement_flags_posn
_atom_site_refinement_flags_adp
_atom_site_refinement_flags_occupancy
_atom_site_disorder_assembly
_atom_site_disorder_group
I1 I 0.34879(2) 0.41383(2) 0.62276(2) 0.02749(9) Uani 1 1 d . . . . .
I2 I 0.66647(3) 0.53557(2) 0.36981(2) 0.03001(10) Uani 1 1 d . . . . .
O12 O -0.413(4) 0.105(4) 0.4866(15) 0.044(7) Uani 0.2 1 d . . P A 2
O21 O 0.5286(8) 0.5093(6) 0.6979(3) 0.0359(11) Uani 1 1 d . . . . .
O23 O 0.6335(7) 0.2612(5) 0.7274(3) 0.0472(12) Uani 1 1 d . . . . .
O34 O 0.4038(5) 0.4678(5) 0.8963(3) 0.0402(9) Uani 1 1 d . . . . .
O35 O 0.7643(6) 0.8309(6) 0.7821(3) 0.0469(12) Uani 1 1 d . . . . .
O62 O 1.406(3) 0.846(3) 0.5123(16) 0.037(6) Uani 0.2 1 d . . P B 2
O71 O 0.5197(8) 0.4426(7) 0.2770(3) 0.0470(15) Uani 1 1 d . . . . .
O73 O 0.3238(7) 0.6505(8) 0.2944(3) 0.0629(18) Uani 1 1 d . . . . .
O84 O 0.2626(6) 0.1612(6) 0.2349(2) 0.0407(10) Uani 1 1 d . . . . .
O85 O 0.6096(5) 0.4423(5) 0.0552(2) 0.0396(9) Uani 1 1 d . . . . .
N1 N 0.1610(8) 0.3264(8) 0.5463(3) 0.0272(12) Uani 1 1 d . . . . .
N7 N -0.1567(7) 0.1118(7) 0.4075(3) 0.0259(11) Uani 1 1 d . U . . .
N25 N 0.6139(8) 0.6184(7) 0.8338(3) 0.0271(12) Uani 1 1 d . . . . .
N51 N 0.8384(8) 0.6275(7) 0.4522(4) 0.0262(12) Uani 1 1 d . . . . .
N57 N 1.1545(7) 0.8420(6) 0.5923(3) 0.0248(11) Uani 1 1 d . . . . .
N75 N 0.4041(8) 0.3380(7) 0.1479(3) 0.0291(12) Uani 1 1 d . . . . .
C2 C 0.2059(9) 0.3039(8) 0.4675(4) 0.0290(13) Uani 1 1 d . . . . .
H2 H 0.3128 0.3390 0.4438 0.035 Uiso 1 1 calc R . . . .
C3 C 0.1063(10) 0.2338(9) 0.4203(4) 0.0281(14) Uani 1 1 d . . . . .
H3 H 0.1442 0.2196 0.3651 0.034 Uiso 1 1 calc R . . . .
C4 C -0.0562(8) 0.1811(7) 0.4538(4) 0.0231(12) Uani 1 1 d . . . . .
C5 C -0.1033(9) 0.2081(8) 0.5358(3) 0.0263(13) Uani 1 1 d . . . . .
H5 H -0.2106 0.1773 0.5612 0.032 Uiso 1 1 calc R . . . .
C6 C 0.0072(9) 0.2792(8) 0.5787(3) 0.0267(13) Uani 1 1 d . . . . .
H6 H -0.0263 0.2960 0.6341 0.032 Uiso 1 1 calc R . . . .
C8 C -0.1071(9) 0.0839(9) 0.3217(4) 0.0312(14) Uani 1 1 d . U . . .
H8A H 0.0068 0.0212 0.3123 0.037 Uiso 1 1 calc R . . . .
H8B H -0.1024 0.1870 0.2914 0.037 Uiso 1 1 calc R . . . .
C9 C -0.2488(11) -0.0108(10) 0.2981(5) 0.0381(16) Uani 1 1 d . U . . .
H9A H -0.2182 -0.1281 0.3033 0.046 Uiso 1 1 calc R . . . .
H9B H -0.2707 0.0149 0.2422 0.046 Uiso 1 1 calc R . . . .
C10 C -0.4066(10) 0.0433(10) 0.3567(5) 0.0393(16) Uani 1 1 d . U . . .
H10A H -0.4676 0.1433 0.3373 0.047 Uiso 1 1 calc R . . . .
H10B H -0.4882 -0.0415 0.3643 0.047 Uiso 1 1 calc R . . . .
C11 C -0.3316(10) 0.0724(9) 0.4342(5) 0.0335(15) Uani 1 1 d . U . . .
H11A H -0.3986 0.1626 0.4640 0.040 Uiso 0.8 1 calc R . P A 1
H11B H -0.3310 -0.0254 0.4688 0.040 Uiso 0.8 1 calc R . P A 1
C22 C 0.6186(10) 0.4060(8) 0.7347(4) 0.0280(13) Uani 1 1 d . . . . .
C24 C 0.7271(8) 0.4873(7) 0.7927(3) 0.0296(12) Uani 1 1 d . . . . .
H24 H 0.8193 0.5402 0.7581 0.035 Uiso 1 1 calc R . . . .
C26 C 0.4608(8) 0.5970(8) 0.8819(4) 0.0309(13) Uani 1 1 d . . . . .
C27 C 0.3895(9) 0.7596(8) 0.9086(4) 0.0294(13) Uani 1 1 d . . . . .
C28 C 0.2442(8) 0.8088(8) 0.9595(4) 0.0380(13) Uani 1 1 d . . . . .
H28 H 0.1687 0.7340 0.9839 0.046 Uiso 1 1 calc R . . . .
C29 C 0.2131(9) 0.9742(8) 0.9734(4) 0.0419(14) Uani 1 1 d . . . . .
H29 H 0.1163 1.0117 1.0096 0.050 Uiso 1 1 calc R . . . .
C30 C 0.3181(9) 1.0838(8) 0.9365(4) 0.0392(15) Uani 1 1 d . . . . .
H30 H 0.2914 1.1952 0.9471 0.047 Uiso 1 1 calc R . . . .
C31 C 0.4636(9) 1.0349(8) 0.8837(4) 0.0351(13) Uani 1 1 d . . . . .
H31 H 0.5351 1.1108 0.8571 0.042 Uiso 1 1 calc R . . . .
C32 C 0.4987(9) 0.8712(8) 0.8718(4) 0.0291(13) Uani 1 1 d . . . . .
C33 C 0.6420(10) 0.7814(8) 0.8235(4) 0.0330(15) Uani 1 1 d . . . . .
C36 C 0.8191(7) 0.3798(6) 0.8520(3) 0.0319(10) Uani 1 1 d . . . . .
H36 H 0.7304 0.3237 0.8873 0.038 Uiso 1 1 calc R . . . .
C37 C 0.9495(11) 0.2526(11) 0.8109(5) 0.0439(19) Uani 1 1 d . . . . .
H37A H 1.0361 0.3055 0.7751 0.066 Uiso 1 1 calc GR . . . .
H37B H 0.8896 0.1821 0.7798 0.066 Uiso 1 1 calc GR . . . .
H37C H 1.0067 0.1883 0.8513 0.066 Uiso 1 1 calc GR . . . .
C38 C 0.9123(9) 0.4832(9) 0.9045(4) 0.0414(15) Uani 1 1 d . . . . .
H38A H 0.9784 0.4129 0.9396 0.062 Uiso 1 1 calc GR . . . .
H38B H 0.8270 0.5547 0.9369 0.062 Uiso 1 1 calc GR . . . .
H38C H 0.9910 0.5478 0.8704 0.062 Uiso 1 1 calc GR . . . .
C52 C 0.9939(9) 0.6719(8) 0.4212(4) 0.0271(13) Uani 1 1 d . . . . .
H52 H 1.0301 0.6528 0.3662 0.032 Uiso 1 1 calc R . . . .
C53 C 1.1022(9) 0.7425(8) 0.4644(4) 0.0260(13) Uani 1 1 d . . . . .
H53 H 1.2109 0.7712 0.4397 0.031 Uiso 1 1 calc R . . . .
C54 C 1.0512(8) 0.7730(7) 0.5467(3) 0.0227(12) Uani 1 1 d . . . . .
C55 C 0.8886(9) 0.7273(8) 0.5786(4) 0.0264(14) Uani 1 1 d . . . . .
H55 H 0.8481 0.7461 0.6332 0.032 Uiso 1 1 calc R . . . .
C56 C 0.7871(9) 0.6547(8) 0.5303(4) 0.0276(13) Uani 1 1 d . . . . .
H56 H 0.6779 0.6231 0.5530 0.033 Uiso 1 1 calc R . . . .
C58 C 1.1053(10) 0.8725(8) 0.6776(3) 0.0307(14) Uani 1 1 d . . . . .
H58A H 1.1008 0.7704 0.7089 0.037 Uiso 1 1 calc R . . . .
H58B H 0.9916 0.9356 0.6869 0.037 Uiso 1 1 calc R . . . .
C59 C 1.2499(11) 0.9688(9) 0.6995(5) 0.0358(15) Uani 1 1 d . . . . .
H59A H 1.2213 1.0858 0.6915 0.043 Uiso 1 1 calc R . . . .
H59B H 1.2707 0.9481 0.7559 0.043 Uiso 1 1 calc R . . . .
C60 C 1.4062(9) 0.9083(9) 0.6428(4) 0.0346(15) Uani 1 1 d . . . . .
H60A H 1.4626 0.8070 0.6632 0.042 Uiso 1 1 calc R . . . .
H60B H 1.4916 0.9897 0.6346 0.042 Uiso 1 1 calc R . . . .
C61 C 1.3290(9) 0.8802(9) 0.5655(4) 0.0321(14) Uani 1 1 d . . . . .
H61A H 1.3288 0.9782 0.5310 0.038 Uiso 0.8 1 calc R . P B 1
H61B H 1.3949 0.7898 0.5354 0.038 Uiso 0.8 1 calc R . P B 1
C72 C 0.3930(9) 0.5319(8) 0.2603(4) 0.0267(13) Uani 1 1 d . . . . .
C74 C 0.3214(8) 0.4908(7) 0.1786(3) 0.0296(12) Uani 1 1 d . . . . .
H74 H 0.3607 0.5750 0.1389 0.036 Uiso 1 1 calc R . . . .
C76 C 0.3711(9) 0.1857(8) 0.1802(4) 0.0284(13) Uani 1 1 d . . . . .
C77 C 0.4963(9) 0.0689(8) 0.1332(4) 0.0306(14) Uani 1 1 d . . . . .
C78 C 0.5130(9) -0.0982(8) 0.1378(4) 0.0396(14) Uani 1 1 d . . . . .
H78 H 0.4394 -0.1566 0.1745 0.047 Uiso 1 1 calc R . . . .
C79 C 0.6439(9) -0.1755(7) 0.0855(4) 0.0442(15) Uani 1 1 d . . . . .
H79 H 0.6601 -0.2898 0.0866 0.053 Uiso 1 1 calc R . . . .
C80 C 0.7495(9) -0.0915(9) 0.0327(4) 0.0411(15) Uani 1 1 d . . . . .
H80 H 0.8356 -0.1491 -0.0027 0.049 Uiso 1 1 calc R . . . .
C81 C 0.7344(8) 0.0762(8) 0.0292(4) 0.0370(13) Uani 1 1 d . . . . .
H81 H 0.8103 0.1345 -0.0064 0.044 Uiso 1 1 calc R . . . .
C82 C 0.6026(9) 0.1539(8) 0.0805(4) 0.0293(14) Uani 1 1 d . . . . .
C83 C 0.5473(8) 0.3289(8) 0.0896(3) 0.0305(13) Uani 1 1 d . . . . .
C86 C 0.1231(7) 0.5037(7) 0.1831(3) 0.0344(11) Uani 1 1 d . . . . .
H86 H 0.0763 0.4527 0.2346 0.041 Uiso 1 1 calc R . . . .
C87 C 0.0511(12) 0.6817(10) 0.1824(5) 0.0419(19) Uani 1 1 d . . . . .
H87A H 0.0857 0.7361 0.2281 0.063 Uiso 1 1 calc GR . . . .
H87B H -0.0752 0.6882 0.1860 0.063 Uiso 1 1 calc GR . . . .
H87C H 0.0971 0.7340 0.1327 0.063 Uiso 1 1 calc GR . . . .
C88 C 0.0613(10) 0.4166(10) 0.1142(4) 0.0492(17) Uani 1 1 d . . . . .
H88A H 0.1241 0.4497 0.0635 0.074 Uiso 1 1 calc GR . . . .
H88B H -0.0628 0.4445 0.1131 0.074 Uiso 1 1 calc GR . . . .
H88C H 0.0831 0.3000 0.1218 0.074 Uiso 1 1 calc GR . . . .

loop_
_atom_site_aniso_label
_atom_site_aniso_U_11
_atom_site_aniso_U_22
_atom_site_aniso_U_33
_atom_site_aniso_U_23
_atom_site_aniso_U_13
_atom_site_aniso_U_12
I1 0.0289(2) 0.02500(18) 0.03031(17) 0.00024(14) -0.00997(14) -0.00349(15)
I2 0.0317(2) 0.02407(18) 0.03652(19) -0.00218(15) -0.01344(16) -0.00191(16)
O12 0.026(14) 0.071(19) 0.032(12) -0.004(12) 0.009(10) -0.004(12)
O21 0.043(3) 0.025(2) 0.044(2) 0.0034(17) -0.018(2) -0.0107(18)
O23 0.060(3) 0.030(2) 0.056(3) -0.0079(19) -0.032(2) 0.006(2)
O34 0.032(2) 0.033(2) 0.053(2) 0.0019(18) 0.0039(18) -0.0075(16)
O35 0.040(3) 0.043(3) 0.055(3) 0.002(2) 0.012(2) -0.013(2)
O62 0.013(12) 0.050(15) 0.050(15) 0.004(12) -0.008(10) -0.011(10)
O71 0.059(4) 0.030(2) 0.059(3) -0.011(2) -0.036(3) 0.005(2)
O73 0.042(3) 0.094(4) 0.052(3) -0.041(3) -0.021(2) 0.028(3)
O84 0.045(3) 0.043(2) 0.034(2) 0.0018(17) 0.0017(18) -0.0140(19)
O85 0.040(2) 0.035(2) 0.041(2) 0.0053(16) 0.0085(18) -0.0032(17)
N1 0.027(3) 0.032(3) 0.024(2) -0.003(2) -0.009(2) 0.000(2)
N7 0.021(2) 0.029(3) 0.029(2) -0.0014(18) -0.0047(17) -0.0031(19)
N25 0.024(3) 0.030(3) 0.028(2) -0.0038(19) -0.0011(19) -0.005(2)
N51 0.022(3) 0.025(3) 0.032(3) 0.000(2) -0.006(2) -0.004(2)
N57 0.022(3) 0.027(2) 0.026(2) -0.0002(18) -0.0013(18) -0.002(2)
N75 0.031(3) 0.028(3) 0.028(2) -0.0005(19) -0.002(2) -0.003(2)
C2 0.023(3) 0.032(3) 0.032(3) 0.002(2) -0.004(2) -0.004(2)
C3 0.028(4) 0.030(3) 0.026(3) -0.002(2) -0.001(2) -0.002(2)
C4 0.018(3) 0.020(3) 0.030(3) 0.003(2) -0.002(2) 0.001(2)
C5 0.022(3) 0.031(3) 0.025(3) 0.001(2) -0.001(2) -0.001(2)
C6 0.025(3) 0.031(3) 0.024(3) -0.002(2) -0.002(2) 0.000(2)
C8 0.030(3) 0.033(3) 0.032(3) -0.003(2) -0.006(2) -0.007(3)
C9 0.036(4) 0.039(4) 0.043(3) -0.004(3) -0.015(3) -0.007(3)
C10 0.032(4) 0.038(4) 0.050(3) -0.001(3) -0.011(3) -0.005(3)
C11 0.021(3) 0.035(3) 0.045(3) 0.000(3) -0.006(2) -0.006(2)
C22 0.032(4) 0.027(3) 0.025(3) -0.001(2) 0.001(2) -0.005(3)
C24 0.028(3) 0.033(3) 0.027(2) -0.002(2) -0.002(2) -0.003(2)
C26 0.028(3) 0.030(3) 0.036(3) 0.001(2) -0.007(2) -0.004(2)
C27 0.027(3) 0.031(3) 0.031(3) 0.002(2) -0.006(2) -0.006(2)
C28 0.033(3) 0.039(3) 0.041(3) 0.001(2) 0.000(2) -0.004(3)
C29 0.034(4) 0.043(4) 0.047(3) -0.008(3) -0.005(3) 0.008(3)
C30 0.040(4) 0.033(3) 0.046(4) -0.006(3) -0.015(3) 0.004(3)
C31 0.037(3) 0.032(3) 0.041(3) 0.004(2) -0.015(3) -0.011(2)
C32 0.033(4) 0.027(3) 0.029(3) 0.000(2) -0.012(2) -0.003(2)
C33 0.037(4) 0.036(3) 0.028(3) 0.003(2) -0.005(2) -0.013(3)
C36 0.030(3) 0.038(3) 0.027(2) -0.001(2) -0.005(2) 0.001(2)
C37 0.035(4) 0.058(5) 0.036(4) -0.004(3) -0.008(3) 0.017(4)
C38 0.033(3) 0.059(4) 0.034(3) -0.011(3) -0.008(2) -0.003(3)
C52 0.026(4) 0.032(3) 0.024(3) -0.001(2) -0.005(2) 0.000(3)
C53 0.019(3) 0.029(3) 0.029(3) 0.002(2) 0.000(2) -0.002(2)
C54 0.024(3) 0.022(3) 0.022(2) -0.0003(19) -0.004(2) 0.000(2)
C55 0.022(3) 0.031(3) 0.026(3) -0.001(2) -0.002(2) -0.003(2)
C56 0.023(3) 0.031(3) 0.028(3) -0.002(2) -0.001(2) -0.002(2)
C58 0.036(4) 0.033(3) 0.024(3) -0.004(2) -0.006(2) -0.001(3)
C59 0.040(4) 0.028(3) 0.042(3) -0.003(3) -0.017(3) -0.002(3)
C60 0.026(4) 0.030(3) 0.051(4) 0.002(3) -0.019(3) -0.005(3)
C61 0.021(3) 0.031(3) 0.044(3) -0.006(3) -0.001(3) -0.001(2)
C72 0.022(3) 0.032(3) 0.025(3) -0.001(2) 0.007(2) -0.008(3)
C74 0.030(3) 0.030(3) 0.028(3) -0.003(2) -0.001(2) 0.000(2)
C76 0.026(3) 0.032(3) 0.028(2) -0.003(2) -0.007(2) -0.004(2)
C77 0.028(3) 0.034(3) 0.032(3) -0.003(2) -0.012(2) -0.005(3)
C78 0.039(4) 0.032(3) 0.051(4) -0.001(3) -0.014(3) -0.010(2)
C79 0.043(4) 0.029(3) 0.065(4) -0.013(3) -0.024(3) 0.003(3)
C80 0.036(4) 0.042(4) 0.046(3) -0.009(3) -0.011(3) 0.005(3)
C81 0.027(3) 0.043(3) 0.041(3) -0.004(3) -0.005(2) 0.001(3)
C82 0.028(3) 0.029(3) 0.032(3) -0.002(2) -0.008(2) -0.001(2)
C83 0.028(3) 0.037(3) 0.027(3) 0.001(2) -0.005(2) -0.005(2)
C86 0.031(3) 0.042(3) 0.029(2) -0.001(2) -0.006(2) 0.002(2)
C87 0.042(5) 0.050(4) 0.032(3) -0.002(3) -0.008(3) 0.011(3)
C88 0.040(4) 0.063(4) 0.048(4) -0.014(3) -0.022(3) 0.001(3)

loop_
_atom_type_symbol
_atom_type_description
_atom_type_scat_dispersion_real
_atom_type_scat_dispersion_imag
_atom_type_scat_source
C C 0.0181 0.0091 'International Tables Vol C Tables 4.2.6.8 and 6.1.1.4'
H H 0.0000 0.0000 'International Tables Vol C Tables 4.2.6.8 and 6.1.1.4'
I I -0.3257 6.8362 'International Tables Vol C Tables 4.2.6.8 and 6.1.1.4'
N N 0.0311 0.0180 'International Tables Vol C Tables 4.2.6.8 and 6.1.1.4'
O O 0.0492 0.0322 'International Tables Vol C Tables 4.2.6.8 and 6.1.1.4'

loop_
_exptl_crystal_face_index_h
_exptl_crystal_face_index_k
_exptl_crystal_face_index_l
_exptl_crystal_face_perp_dist
0 0 -11 0.0386
0 0 11 0.0166
-1 5 -5 0.0852
0 -5 3 0.0921
3 -4 1 0.0659
-5 -1 -5 0.0768
5 1 -1 0.0983
1 5 4 0.0997
-4 -2 -5 0.0816
4 1 8 0.0777
3 4 -4 0.1049

loop_
_geom_angle_atom_site_label_1
_geom_angle_atom_site_label_2
_geom_angle_atom_site_label_3
_geom_angle
_geom_angle_site_symmetry_1
_geom_angle_site_symmetry_3
_geom_angle_publ_flag
O21 I1 N1 177.8(2) . . ?
N51 I2 O71 173.7(3) . . ?
C22 O21 I1 116.1(4) . . ?
C72 O71 I2 115.4(5) . . ?
C2 N1 I1 120.6(5) . . ?
C2 N1 C6 117.8(6) . . ?
C6 N1 I1 121.2(4) . . ?
C4 N7 C8 123.0(5) . . ?
C4 N7 C11 124.0(5) . . ?
C11 N7 C8 112.7(5) . . ?
C26 N25 C24 124.6(5) . . ?
C26 N25 C33 111.8(6) . . ?
C33 N25 C24 123.4(6) . . ?
C52 N51 I2 118.7(4) . . ?
C52 N51 C56 118.2(6) . . ?
C56 N51 I2 122.9(5) . . ?
C54 N57 C58 122.5(5) . . ?
C54 N57 C61 124.7(5) . . ?
C61 N57 C58 112.5(5) . . ?
C76 N75 C74 125.4(5) . . ?
C83 N75 C74 122.3(6) . . ?
C83 N75 C76 111.6(6) . . ?
N1 C2 H2 118.4 . . ?
N1 C2 C3 123.2(7) . . ?
C3 C2 H2 118.4 . . ?
C2 C3 H3 120.1 . . ?
C2 C3 C4 119.9(6) . . ?
C4 C3 H3 120.1 . . ?
N7 C4 C3 120.5(6) . . ?
N7 C4 C5 123.1(6) . . ?
C5 C4 C3 116.4(6) . . ?
C4 C5 H5 120.3 . . ?
C6 C5 C4 119.4(6) . . ?
C6 C5 H5 120.3 . . ?
N1 C6 C5 123.3(6) . . ?
N1 C6 H6 118.3 . . ?
C5 C6 H6 118.3 . . ?
N7 C8 H8A 111.0 . . ?
N7 C8 H8B 111.0 . . ?
N7 C8 C9 103.7(6) . . ?
H8A C8 H8B 109.0 . . ?
C9 C8 H8A 111.0 . . ?
C9 C8 H8B 111.0 . . ?
C8 C9 H9A 110.9 . . ?
C8 C9 H9B 110.9 . . ?
C8 C9 C10 104.2(6) . . ?
H9A C9 H9B 108.9 . . ?
C10 C9 H9A 110.9 . . ?
C10 C9 H9B 110.9 . . ?
C9 C10 H10A 110.9 . . ?
C9 C10 H10B 110.9 . . ?
H10A C10 H10B 108.9 . . ?
C11 C10 C9 104.2(6) . . ?
C11 C10 H10A 110.9 . . ?
C11 C10 H10B 110.9 . . ?
O12 C11 N7 130.0(18) . . ?
O12 C11 C10 120.9(18) . . ?
N7 C11 C10 103.8(6) . . ?
N7 C11 H11A 111.0 . . ?
N7 C11 H11B 111.0 . . ?
C10 C11 H11A 111.0 . . ?
C10 C11 H11B 111.0 . . ?
H11A C11 H11B 109.0 . . ?
O21 C22 C24 111.6(5) . . ?
O23 C22 O21 128.2(7) . . ?
O23 C22 C24 120.1(6) . . ?
N25 C24 C22 107.6(5) . . ?
N25 C24 H24 106.3 . . ?
N25 C24 C36 111.3(5) . . ?
C22 C24 H24 106.3 . . ?
C36 C24 C22 118.2(5) . . ?
C36 C24 H24 106.3 . . ?
O34 C26 N25 124.2(6) . . ?
O34 C26 C27 129.8(6) . . ?
N25 C26 C27 106.0(5) . . ?
C28 C27 C26 131.0(6) . . ?
C28 C27 C32 121.2(6) . . ?
C32 C27 C26 107.9(6) . . ?
C27 C28 H28 121.5 . . ?
C27 C28 C29 116.9(6) . . ?
C29 C28 H28 121.5 . . ?
C28 C29 H29 119.0 . . ?
C30 C29 C28 122.0(6) . . ?
C30 C29 H29 119.0 . . ?
C29 C30 H30 119.3 . . ?
C29 C30 C31 121.3(6) . . ?
C31 C30 H30 119.3 . . ?
C30 C31 H31 121.5 . . ?
C32 C31 C30 117.0(6) . . ?
C32 C31 H31 121.5 . . ?
C27 C32 C33 107.9(6) . . ?
C31 C32 C27 121.5(6) . . ?
C31 C32 C33 130.5(6) . . ?
O35 C33 N25 124.2(7) . . ?
O35 C33 C32 129.5(7) . . ?
N25 C33 C32 106.3(6) . . ?
C24 C36 H36 108.4 . . ?
C24 C36 C38 109.8(5) . . ?
C37 C36 C24 112.6(5) . . ?
C37 C36 H36 108.4 . . ?
C37 C36 C38 109.1(6) . . ?
C38 C36 H36 108.4 . . ?
C36 C37 H37A 109.5 . . ?
C36 C37 H37B 109.5 . . ?
C36 C37 H37C 109.5 . . ?
H37A C37 H37B 109.5 . . ?
H37A C37 H37C 109.5 . . ?
H37B C37 H37C 109.5 . . ?
C36 C38 H38A 109.5 . . ?
C36 C38 H38B 109.5 . . ?
C36 C38 H38C 109.5 . . ?
H38A C38 H38B 109.5 . . ?
H38A C38 H38C 109.5 . . ?
H38B C38 H38C 109.5 . . ?
N51 C52 H52 118.2 . . ?
N51 C52 C53 123.6(6) . . ?
C53 C52 H52 118.2 . . ?
C52 C53 H53 120.3 . . ?
C52 C53 C54 119.4(6) . . ?
C54 C53 H53 120.3 . . ?
N57 C54 C53 121.7(6) . . ?
N57 C54 C55 121.5(5) . . ?
C55 C54 C53 116.8(6) . . ?
C54 C55 H55 120.0 . . ?
C56 C55 C54 120.0(6) . . ?
C56 C55 H55 120.0 . . ?
N51 C56 C55 122.1(6) . . ?
N51 C56 H56 119.0 . . ?
C55 C56 H56 119.0 . . ?
N57 C58 H58A 111.2 . . ?
N57 C58 H58B 111.2 . . ?
N57 C58 C59 103.0(6) . . ?
H58A C58 H58B 109.1 . . ?
C59 C58 H58A 111.2 . . ?
C59 C58 H58B 111.2 . . ?
C58 C59 H59A 110.9 . . ?
C58 C59 H59B 110.9 . . ?
H59A C59 H59B 109.0 . . ?
C60 C59 C58 104.1(6) . . ?
C60 C59 H59A 110.9 . . ?
C60 C59 H59B 110.9 . . ?
C59 C60 H60A 111.1 . . ?
C59 C60 H60B 111.1 . . ?
C59 C60 C61 103.2(6) . . ?
H60A C60 H60B 109.1 . . ?
C61 C60 H60A 111.1 . . ?
C61 C60 H60B 111.1 . . ?
O62 C61 N57 128.4(16) . . ?
O62 C61 C60 122.2(16) . . ?
N57 C61 C60 104.1(6) . . ?
N57 C61 H61A 110.9 . . ?
N57 C61 H61B 110.9 . . ?
C60 C61 H61A 110.9 . . ?
C60 C61 H61B 110.9 . . ?
H61A C61 H61B 109.0 . . ?
O71 C72 C74 114.9(5) . . ?
O73 C72 O71 129.0(7) . . ?
O73 C72 C74 116.0(6) . . ?
N75 C74 C72 110.3(5) . . ?
N75 C74 H74 106.0 . . ?
N75 C74 C86 113.8(5) . . ?
C72 C74 H74 106.0 . . ?
C86 C74 C72 114.2(5) . . ?
C86 C74 H74 106.0 . . ?
O84 C76 N75 124.9(6) . . ?
O84 C76 C77 129.4(6) . . ?
N75 C76 C77 105.6(5) . . ?
C78 C77 C76 129.4(6) . . ?
C82 C77 C76 108.4(6) . . ?
C82 C77 C78 122.2(6) . . ?
C77 C78 H78 121.9 . . ?
C77 C78 C79 116.2(6) . . ?
C79 C78 H78 121.9 . . ?
C78 C79 H79 119.1 . . ?
C80 C79 C78 121.8(6) . . ?
C80 C79 H79 119.1 . . ?
C79 C80 H80 119.1 . . ?
C79 C80 C81 121.8(6) . . ?
C81 C80 H80 119.1 . . ?
C80 C81 H81 121.7 . . ?
C82 C81 C80 116.6(6) . . ?
C82 C81 H81 121.7 . . ?
C77 C82 C81 121.3(6) . . ?
C77 C82 C83 108.4(6) . . ?
C81 C82 C83 130.2(6) . . ?
O85 C83 N75 125.5(6) . . ?
O85 C83 C82 128.7(6) . . ?
N75 C83 C82 105.7(6) . . ?
C74 C86 H86 108.4 . . ?
C74 C86 C87 110.3(6) . . ?
C87 C86 H86 108.4 . . ?
C88 C86 C74 111.9(5) . . ?
C88 C86 H86 108.4 . . ?
C88 C86 C87 109.4(5) . . ?
C86 C87 H87A 109.5 . . ?
C86 C87 H87B 109.5 . . ?
C86 C87 H87C 109.5 . . ?
H87A C87 H87B 109.5 . . ?
H87A C87 H87C 109.5 . . ?
H87B C87 H87C 109.5 . . ?
C86 C88 H88A 109.5 . . ?
C86 C88 H88B 109.5 . . ?
C86 C88 H88C 109.5 . . ?
H88A C88 H88B 109.5 . . ?
H88A C88 H88C 109.5 . . ?
H88B C88 H88C 109.5 . . ?

loop_
_geom_bond_atom_site_label_1
_geom_bond_atom_site_label_2
_geom_bond_distance
_geom_bond_site_symmetry_2
_geom_bond_publ_flag
I1 O21 2.209(5) . ?
I1 N1 2.243(6) . ?
I2 O71 2.237(5) . ?
I2 N51 2.235(6) . ?
O12 C11 1.05(3) . ?
O21 C22 1.260(9) . ?
O23 C22 1.210(8) . ?
O34 C26 1.210(7) . ?
O35 C33 1.212(8) . ?
O62 C61 1.05(3) . ?
O71 C72 1.240(9) . ?
O73 C72 1.209(8) . ?
O84 C76 1.204(8) . ?
O85 C83 1.205(7) . ?
N1 C2 1.347(9) . ?
N1 C6 1.349(10) . ?
N7 C4 1.343(9) . ?
N7 C8 1.471(8) . ?
N7 C11 1.453(9) . ?
N25 C24 1.476(8) . ?
N25 C26 1.388(9) . ?
N25 C33 1.398(9) . ?
N51 C52 1.346(9) . ?
N51 C56 1.350(8) . ?
N57 C54 1.350(8) . ?
N57 C58 1.467(7) . ?
N57 C61 1.448(9) . ?
N75 C74 1.455(8) . ?
N75 C76 1.401(9) . ?
N75 C83 1.398(9) . ?
C2 H2 0.9500 . ?
C2 C3 1.352(10) . ?
C3 H3 0.9500 . ?
C3 C4 1.430(10) . ?
C4 C5 1.407(8) . ?
C5 H5 0.9500 . ?
C5 C6 1.371(9) . ?
C6 H6 0.9500 . ?
C8 H8A 0.9900 . ?
C8 H8B 0.9900 . ?
C8 C9 1.512(10) . ?
C9 H9A 0.9900 . ?
C9 H9B 0.9900 . ?
C9 C10 1.529(12) . ?
C10 H10A 0.9900 . ?
C10 H10B 0.9900 . ?
C10 C11 1.526(10) . ?
C11 H11A 0.9900 . ?
C11 H11B 0.9900 . ?
C22 C24 1.570(9) . ?
C24 H24 1.0000 . ?
C24 C36 1.525(7) . ?
C26 C27 1.479(9) . ?
C27 C28 1.379(9) . ?
C27 C32 1.402(9) . ?
C28 H28 0.9500 . ?
C28 C29 1.399(9) . ?
C29 H29 0.9500 . ?
C29 C30 1.371(10) . ?
C30 H30 0.9500 . ?
C30 C31 1.397(10) . ?
C31 H31 0.9500 . ?
C31 C32 1.383(9) . ?
C32 C33 1.466(10) . ?
C36 H36 1.0000 . ?
C36 C37 1.524(9) . ?
C36 C38 1.535(8) . ?
C37 H37A 0.9800 . ?
C37 H37B 0.9800 . ?
C37 H37C 0.9800 . ?
C38 H38A 0.9800 . ?
C38 H38B 0.9800 . ?
C38 H38C 0.9800 . ?
C52 H52 0.9500 . ?
C52 C53 1.358(9) . ?
C53 H53 0.9500 . ?
C53 C54 1.421(8) . ?
C54 C55 1.402(10) . ?
C55 H55 0.9500 . ?
C55 C56 1.385(10) . ?
C56 H56 0.9500 . ?
C58 H58A 0.9900 . ?
C58 H58B 0.9900 . ?
C58 C59 1.528(10) . ?
C59 H59A 0.9900 . ?
C59 H59B 0.9900 . ?
C59 C60 1.517(11) . ?
C60 H60A 0.9900 . ?
C60 H60B 0.9900 . ?
C60 C61 1.531(10) . ?
C61 H61A 0.9900 . ?
C61 H61B 0.9900 . ?
C72 C74 1.602(9) . ?
C74 H74 1.0000 . ?
C74 C86 1.538(8) . ?
C76 C77 1.490(9) . ?
C77 C78 1.388(9) . ?
C77 C82 1.372(9) . ?
C78 H78 0.9500 . ?
C78 C79 1.393(10) . ?
C79 H79 0.9500 . ?
C79 C80 1.364(10) . ?
C80 H80 0.9500 . ?
C80 C81 1.393(9) . ?
C81 H81 0.9500 . ?
C81 C82 1.389(9) . ?
C82 C83 1.491(9) . ?
C86 H86 1.0000 . ?
C86 C87 1.539(10) . ?
C86 C88 1.532(8) . ?
C87 H87A 0.9800 . ?
C87 H87B 0.9800 . ?
C87 H87C 0.9800 . ?
C88 H88A 0.9800 . ?
C88 H88B 0.9800 . ?
C88 H88C 0.9800 . ?

loop_
_exptl_oxdiff_crystal_face_indexfrac_h
_exptl_oxdiff_crystal_face_indexfrac_k
_exptl_oxdiff_crystal_face_indexfrac_l
_exptl_oxdiff_crystal_face_x
_exptl_oxdiff_crystal_face_y
_exptl_oxdiff_crystal_face_z
0.0020 -0.2816 -10.8530 -0.0766 0.9722 -0.2212
-0.0020 0.2816 10.8530 0.0766 -0.9722 0.2212
-0.7311 4.6915 -4.8755 0.8788 0.4770 -0.0102
0.1855 -5.1663 2.8205 -0.9558 -0.2829 0.0799
3.2469 -3.8347 0.6451 -0.8014 -0.1491 -0.5792
-4.6900 -1.2098 -5.0699 -0.1016 0.5529 0.8270
4.9318 0.7627 -1.2599 -0.0023 0.0074 -1.0000
1.0007 4.9968 3.9936 0.9059 -0.3556 -0.1696
-3.9964 -1.9990 -4.9914 -0.2674 0.5265 0.7017
3.9955 0.9999 7.9913 0.0892 -0.8006 -0.6285
2.9994 3.9971 -4.0062 0.6457 0.3128 -0.7147
